data_7134053
loop_
_publ_author_name
'Inoue, Ryo'
'Kobayashi, Mayu'
'Morisaki, Yasuhiro'

_publ_section_title
;
 Optically Active Cofacial ABCD-Pt(II)-Porphyrin Dimer Exhibits Bright
 Circularly Polarized Phosphorescence
;
_journal_name_full 'Chemical Communications'
_journal_paper_doi 10.1039/D4CC05684A
_journal_year 2025
_chemical_formula_moiety 'C78 H58 N8 O2 Pt2'
_chemical_formula_sum 'C78 H58 N8 O2 Pt2'
_chemical_formula_weight 1529.50
_space_group_crystal_system triclinic
_space_group_IT_number 2
_space_group_name_Hall '-P 1'
_space_group_name_H-M_alt 'P -1'
_atom_sites_solution_hydrogens geom
_atom_sites_solution_primary iterative
_audit_creation_date 2024-12-02
_audit_creation_method
;
Olex2 1.5
(compiled 2024.02.16 svn.r378c4104 for OlexSys, GUI svn.r6928)
;
_audit_update_record
;
2024-12-03 deposited with the CCDC.	2024-12-10 downloaded from the CCDC.
;
_cell_angle_alpha 71.885(2)
_cell_angle_beta 72.120(2)
_cell_angle_gamma 77.570(2)
_cell_formula_units_Z 2
_cell_length_a 11.5446(3)
_cell_length_b 17.1268(5)
_cell_length_c 17.3718(5)
_cell_measurement_reflns_used 10207
_cell_measurement_temperature 150
_cell_measurement_theta_max 29.5640
_cell_measurement_theta_min 1.8650
_cell_volume 3079.51(16)
_computing_cell_refinement 'CrysAlisPro 1.171.40.53 (Rigaku OD, 2019)'
_computing_data_collection 'CrysAlisPro 1.171.40.53 (Rigaku OD, 2019)'
_computing_data_reduction 'CrysAlisPro 1.171.40.53 (Rigaku OD, 2019)'
_computing_molecular_graphics 'Olex2 1.5 (Dolomanov et al., 2009)'
_computing_publication_material 'Olex2 1.5 (Dolomanov et al., 2009)'
_computing_structure_refinement 'SHELXL 2019/3 (Sheldrick, 2015)'
_computing_structure_solution 'olex2.solve 1.5 (Bourhis et al., 2015)'
_diffrn_ambient_temperature 150
_diffrn_detector 'CCD plate'
_diffrn_measured_fraction_theta_full 0.984
_diffrn_measured_fraction_theta_max 0.984
_diffrn_measurement_details
;
List of Runs (angles in degrees, time in seconds):

  # Type    Start    End  Width  t~exp~   \w     \q     \k     \f   Frames
#--------------------------------------------------------------------------
  1  \w   -107.00  73.00   0.50    8.00    --  -17.00  45.00 220.00  360
  2  \w    -52.50  66.50   0.50    8.00    --  -17.00  45.00 140.00  238
  3  \w     -3.50  49.00   0.50    8.00    --  -17.00  45.00  60.00  105
;
_diffrn_measurement_device 'abstract diffractometer'
_diffrn_measurement_device_type 'dtrek-CrysAlisPro-abstract goniometer imported rigaku-d*trek images'
_diffrn_measurement_method '\w scans'
_diffrn_orient_matrix_type 'CrysAlisPro convention (1999,Acta A55,543-557)'
_diffrn_orient_matrix_UB_11 -0.0289679000
_diffrn_orient_matrix_UB_12 0.0410873000
_diffrn_orient_matrix_UB_13 -0.0006809000
_diffrn_orient_matrix_UB_21 -0.0517078000
_diffrn_orient_matrix_UB_22 -0.0156353000
_diffrn_orient_matrix_UB_23 0.0313461000
_diffrn_orient_matrix_UB_31 0.0270053000
_diffrn_orient_matrix_UB_32 0.0000952000
_diffrn_orient_matrix_UB_33 0.0315417000
_diffrn_radiation_monochromator graphite
_diffrn_radiation_probe x-ray
_diffrn_radiation_type 'Mo K\a'
_diffrn_radiation_wavelength 0.71073
_diffrn_reflns_av_R_equivalents 0.0458
_diffrn_reflns_av_unetI/netI 0.0726
_diffrn_reflns_Laue_measured_fraction_full 0.984
_diffrn_reflns_Laue_measured_fraction_max 0.984
_diffrn_reflns_limit_h_max 13
_diffrn_reflns_limit_h_min -13
_diffrn_reflns_limit_k_max 18
_diffrn_reflns_limit_k_min -20
_diffrn_reflns_limit_l_max 17
_diffrn_reflns_limit_l_min -20
_diffrn_reflns_number 21430
_diffrn_reflns_point_group_measured_fraction_full 0.984
_diffrn_reflns_point_group_measured_fraction_max 0.984
_diffrn_reflns_theta_full 25.242
_diffrn_reflns_theta_max 25.348
_diffrn_reflns_theta_min 1.870
_diffrn_source 'fine-focus sealed X-ray tube'
_diffrn_source_type 'Enhance (Mo) X-ray Source'
_exptl_absorpt_coefficient_mu 4.595
_exptl_absorpt_correction_T_max 1.00000
_exptl_absorpt_correction_T_min 0.82331
_exptl_absorpt_correction_type multi-scan
_exptl_absorpt_process_details
;
CrysAlisPro 1.171.40.53 (Rigaku Oxford Diffraction, 2019)
Empirical absorption correction using spherical harmonics,
 implemented in SCALE3 ABSPACK scaling algorithm.
;
_exptl_crystal_colour 'clear reddish orange'
_exptl_crystal_colour_lustre clear
_exptl_crystal_colour_modifier reddish
_exptl_crystal_colour_primary orange
_exptl_crystal_density_diffrn 1.649
_exptl_crystal_description needle
_exptl_crystal_F_000 1508
_exptl_crystal_preparation CH2Cl2/CH3CN
_exptl_crystal_recrystallization_method CH2Cl2/CH3CN
_exptl_crystal_size_max 0.3
_exptl_crystal_size_mid 0.05
_exptl_crystal_size_min 0.01
_refine_diff_density_max 2.836
_refine_diff_density_min -1.251
_refine_diff_density_rms 0.142
_refine_ls_extinction_method none
_refine_ls_goodness_of_fit_ref 1.019
_refine_ls_hydrogen_treatment constr
_refine_ls_matrix_type full
_refine_ls_number_parameters 863
_refine_ls_number_reflns 11090
_refine_ls_number_restraints 356
_refine_ls_restrained_S_all 1.005
_refine_ls_R_factor_all 0.0917
_refine_ls_R_factor_gt 0.0576
_refine_ls_shift/su_max 0.001
_refine_ls_shift/su_mean 0.000
_refine_ls_structure_factor_coef Fsqd
_refine_ls_weighting_details 'w=1/[\s^2^(Fo^2^)+(0.0730P)^2^+1.6108P] where P=(Fo^2^+2Fc^2^)/3'
_refine_ls_weighting_scheme calc
_refine_ls_wR_factor_gt 0.1270
_refine_ls_wR_factor_ref 0.1429
_reflns_Friedel_coverage 0.000
_reflns_number_gt 7719
_reflns_number_total 11090
_reflns_threshold_expression 'I > 2\s(I)'
_cod_data_source_file d4cc05684a2.cif
_cod_data_source_block 20231122-pordimer-f1
_cod_database_code 7134053
_shelx_shelxl_version_number 2019/3
_chemical_oxdiff_formula C78H58N8O2Pt2
_shelx_space_group_comment
;
The symmetry employed for this shelxl refinement is uniquely defined
by the following loop, which should always be used as a source of
symmetry information in preference to the above space-group names.
They are only intended as comments.
;
_shelx_estimated_absorpt_t_max 0.955
_shelx_estimated_absorpt_t_min 0.339
_olex2_refinement_description
;
1. Fixed Uiso
 At 1.2 times of:
  All C(H) groups
 At 1.5 times of:
  All C(H,H,H) groups
2. Restrained distances
 C14-C80 \\sim C14-C80A
 with sigma of 0.02
 C77-C80 \\sim C77A-C80A
 with sigma of 0.02
 C14-C77 \\sim C14-C77A
 with sigma of 0.04
 C80-C6 \\sim C80A-C6A
 with sigma of 0.02
 C14-C6 \\sim C14-C6A
 with sigma of 0.04
 C77-C2 \\sim C77A-C2A
 with sigma of 0.02
 C80-C2 \\sim C80A-C2A
 with sigma of 0.04
 C80-C12 \\sim C80A-C12A
 with sigma of 0.04
 C87-C2 \\sim C87A-C2A
 with sigma of 0.02
 C87-O7 \\sim C87A-O7A
 with sigma of 0.02
 C87-C12 \\sim C87A-C12A
 with sigma of 0.02
 C6-C12 \\sim C6A-C12A
 with sigma of 0.02
 O7-C3 \\sim O7A-C3A
 with sigma of 0.02
 C77-C87 \\sim C77A-C87A
 with sigma of 0.04
 C77-C6 \\sim C77A-C6A
 with sigma of 0.04
 C87-C6 \\sim C87A-C6A
 with sigma of 0.04
 C87-C3 \\sim C87A-C3A
 with sigma of 0.04
 C2-O7 \\sim C2A-O7A
 with sigma of 0.04
 C2-C12 \\sim C2A-C12A
 with sigma of 0.04
 O7-C12 \\sim O7A-C12A
 with sigma of 0.04
3. Uiso/Uaniso restraints and constraints
C77 \\sim C80 \\sim C87 \\sim C2 \\sim C6 \\sim O7 \\sim C12 \\sim C3 \\sim
C77A \\sim C87A \\sim C2A \\sim O7A \\sim C12A \\sim C3A \\sim C6A \\sim C80A:
within 2A with sigma of 0.01 and sigma for terminal atoms of 0.02 within 2A
Uanis(C77) \\sim Ueq, Uanis(C80) \\sim Ueq, Uanis(C87) \\sim Ueq, Uanis(C2)
\\sim Ueq, Uanis(C6) \\sim Ueq, Uanis(O7) \\sim Ueq, Uanis(C12) \\sim Ueq,
Uanis(C3) \\sim Ueq, Uanis(C77A) \\sim Ueq, Uanis(C87A) \\sim Ueq, Uanis(C2A)
\\sim Ueq, Uanis(O7A) \\sim Ueq, Uanis(C12A) \\sim Ueq, Uanis(C3A) \\sim Ueq,
Uanis(C6A) \\sim Ueq, Uanis(C80A) \\sim Ueq: with sigma of 0.02 and sigma for
terminal atoms of 0.04
Uanis(C80) = Uanis(C80A)
4. Others
 Sof(O7A)=Sof(C3A)=Sof(H3AA)=Sof(H3AB)=Sof(H3AC)=Sof(C80A)=Sof(C77A)=Sof(H77A)=
 Sof(C2A)=Sof(H2A)=Sof(C87A)=Sof(C12A)=Sof(H12A)=Sof(C6A)=Sof(H6A)=1-FVAR(1)
 Sof(C80)=Sof(C77)=Sof(H77)=Sof(C2)=Sof(H2)=Sof(C87)=Sof(C12)=Sof(H12)=Sof(C6)=
 Sof(H6)=Sof(O7)=Sof(C3)=Sof(H3A)=Sof(H3B)=Sof(H3C)=FVAR(1)
5.a Aromatic/amide H refined with riding coordinates:
 C17(H17), C22(H22), C23(H23), C28(H28), C112(H112), C117(H117), C114(H114),
 C35(H35), C38(H38), C39(H39), C41(H41), C49(H49), C50(H50), C116(H116),
 C54(H54), C55(H55), C56(H56), C113(H113), C61(H61), C62(H62), C64(H64),
 C68(H68), C69(H69), C70(H70), C74(H74), C75(H75), C77(H77), C2(H2), C12(H12),
 C6(H6), C104(H104), C11(H11), C4(H4), C7(H7), C77A(H77A), C2A(H2A), C12A(H12A),
  C6A(H6A)
5.b Fitted hexagon refined as free rotating group:
 C80(C77,C2,C87,C12,C6), C80A(C77A,C2A,C87A,C12A,C6A)
5.c Idealised Me refined as rotating group:
 C44(H44A,H44B,H44C), C81(H81A,H81B,H81C), C90(H90A,H90B,H90C), C100(H10A,H10B,
 H10C), C110(H11A,H11B,H11C), C10(H10D,H10E,H10F), C1(H1A,H1B,H1C), C3(H3A,H3B,
 H3C), C3A(H3AA,H3AB,H3AC)
;
_olex2_exptl_crystal_mounting_method fiber
_olex2_submission_special_instructions 'No special instructions were received'
_oxdiff_exptl_absorpt_empirical_details
;
Empirical correction (ABSPACK) includes:
- Absorption correction using spherical harmonics
- Frame scaling
- Detector area scaling
;
_oxdiff_exptl_absorpt_empirical_full_max 1.373
_oxdiff_exptl_absorpt_empirical_full_min 0.760

loop_
_space_group_symop_operation_xyz
'x, y, z'
'-x, -y, -z'

loop_
_atom_site_label
_atom_site_type_symbol
_atom_site_fract_x
_atom_site_fract_y
_atom_site_fract_z
_atom_site_U_iso_or_equiv
_atom_site_adp_type
_atom_site_occupancy
_atom_site_site_symmetry_order
_atom_site_calc_flag
_atom_site_refinement_flags_posn
_atom_site_refinement_flags_adp
_atom_site_refinement_flags_occupancy
_atom_site_disorder_assembly
_atom_site_disorder_group
Pt1 Pt 0.84492(3) 0.27857(2) 0.25318(2) 0.04913(13) Uani 1 1 d . . . . .
Pt2 Pt 0.34829(3) 0.47498(2) 0.38299(2) 0.04846(13) Uani 1 1 d . . . . .
N5 N 0.7574(6) 0.3695(4) 0.1771(4) 0.0481(18) Uani 1 1 d . . . . .
N6 N 0.4002(6) 0.3563(4) 0.3796(4) 0.0460(17) Uani 1 1 d . . . . .
N7 N 0.9274(6) 0.3633(5) 0.2680(5) 0.0506(18) Uani 1 1 d . . . . .
N8 N 0.7619(6) 0.1947(4) 0.2381(5) 0.0491(18) Uani 1 1 d . . . . .
N9 N 0.2952(6) 0.5952(5) 0.3862(5) 0.0493(18) Uani 1 1 d . . . . .
N10 N 0.3353(6) 0.5090(5) 0.2640(4) 0.0485(18) Uani 1 1 d . . . . .
N11 N 0.9334(7) 0.1873(5) 0.3281(5) 0.058(2) Uani 1 1 d . . . . .
N12 N 0.3624(7) 0.4430(5) 0.5008(5) 0.0536(19) Uani 1 1 d . . . . .
C13 C 0.4348(8) 0.2904(6) 0.4396(6) 0.050(2) Uani 1 1 d . . . . .
C14 C 0.4418(9) 0.2932(6) 0.5188(6) 0.056(2) Uani 1 1 d D . . . .
C15 C 0.2895(8) 0.6612(6) 0.2395(6) 0.055(2) Uani 1 1 d . . . . .
C16 C 0.4006(8) 0.3259(6) 0.3140(6) 0.051(2) Uani 1 1 d . . . . .
C17 C 0.7048(9) 0.4938(6) 0.0903(6) 0.059(3) Uani 1 1 d . . . . .
H17 H 0.704228 0.550264 0.059043 0.071 Uiso 1 1 calc R U . . .
C19 C 0.8590(8) 0.4865(6) 0.1662(6) 0.054(2) Uani 1 1 d . . . . .
C20 C 0.9253(8) 0.4456(6) 0.2255(6) 0.053(2) Uani 1 1 d . . . . .
C21 C 0.7822(8) 0.1103(6) 0.2685(6) 0.053(2) Uani 1 1 d . . . . .
C22 C 0.4319(8) 0.2378(6) 0.3378(6) 0.057(2) Uani 1 1 d . . . . .
H22 H 0.435527 0.200876 0.305921 0.069 Uiso 1 1 calc R U . . .
C23 C 0.9959(9) 0.4823(6) 0.2554(7) 0.061(3) Uani 1 1 d . . . . .
H23 H 1.008579 0.538847 0.237025 0.073 Uiso 1 1 calc R U . . .
C24 C 0.3800(7) 0.3712(6) 0.2378(6) 0.049(2) Uani 1 1 d . . . . .
C25 C 0.2774(8) 0.6615(6) 0.3218(6) 0.052(2) Uani 1 1 d . . . . .
C26 C 0.9102(10) 0.7364(6) 0.0338(6) 0.062(3) Uani 1 1 d . . . . .
C27 C 0.7800(8) 0.4506(6) 0.1458(6) 0.050(2) Uani 1 1 d . . . . .
C28 C 0.2898(9) 0.5762(6) 0.5324(6) 0.059(3) Uani 1 1 d . . . . .
H28 H 0.269136 0.603523 0.575750 0.071 Uiso 1 1 calc R U . . .
C112 C 0.2428(9) 0.7345(7) 0.3528(7) 0.063(3) Uani 1 1 d . . . . .
H112 H 0.228200 0.790039 0.320732 0.076 Uiso 1 1 calc R U . . .
C30 C 0.3361(9) 0.4946(7) 0.5529(6) 0.058(3) Uani 1 1 d . . . . .
C31 C 0.6198(8) 0.2894(6) 0.1588(5) 0.050(2) Uani 1 1 d . . . . .
C117 C 0.2885(9) 0.3250(6) 0.1495(6) 0.056(2) Uani 1 1 d . . . . .
H117 H 0.210354 0.347375 0.178113 0.067 Uiso 1 1 calc R U . . .
C114 C 0.5117(9) 0.2588(6) 0.0660(6) 0.058(2) Uani 1 1 d . . . . .
H114 H 0.588674 0.234888 0.037446 0.070 Uiso 1 1 calc R U . . .
C34 C 0.6677(8) 0.3607(6) 0.1452(6) 0.052(2) Uani 1 1 d . . . . .
C35 C 0.9937(9) 0.6732(6) 0.0081(6) 0.063(3) Uani 1 1 d . . . . .
H35 H 1.061898 0.685161 -0.039095 0.076 Uiso 1 1 calc R U . . .
C36 C 0.4088(8) 0.3665(7) 0.5441(6) 0.057(3) Uani 1 1 d . . . . .
C111 C 0.5073(9) 0.2937(6) 0.1305(5) 0.051(2) Uani 1 1 d . . . . .
C38 C 0.6344(9) 0.1343(6) 0.2023(6) 0.057(2) Uani 1 1 d . . . . .
H38 H 0.572853 0.127960 0.179686 0.068 Uiso 1 1 calc R U . . .
C39 C 1.0364(9) 0.2710(6) 0.3695(7) 0.065(3) Uani 1 1 d . . . . .
H39 H 1.085020 0.269015 0.405498 0.078 Uiso 1 1 calc R U . . .
C40 C 0.2708(9) 0.7412(6) 0.1765(6) 0.057(2) Uani 1 1 d . . . . .
C41 C 1.0423(9) 0.4225(7) 0.3150(7) 0.064(3) Uani 1 1 d . . . . .
H41 H 1.092154 0.429578 0.346246 0.077 Uiso 1 1 calc R U . . .
C43 C 0.9675(9) -0.0752(6) 0.3002(7) 0.066(3) Uani 1 1 d . . . . .
C44 C 0.4728(12) 0.7769(7) 0.1694(8) 0.089(4) Uani 1 1 d . . . . .
H44A H 0.527348 0.817795 0.132513 0.134 Uiso 1 1 calc R U . . .
H44B H 0.512806 0.721264 0.165098 0.134 Uiso 1 1 calc R U . . .
H44C H 0.455179 0.779670 0.227445 0.134 Uiso 1 1 calc R U . . .
C45 C 1.0083(10) 0.1973(6) 0.3709(7) 0.067(3) Uani 1 1 d . . . . .
C115 C 0.3923(9) 0.3277(6) 0.1726(6) 0.053(2) Uani 1 1 d . . . . .
C48 C 0.8727(9) -0.0266(6) 0.3445(7) 0.059(3) Uani 1 1 d . . . . .
C49 C 0.3717(10) 0.4508(7) 0.6289(6) 0.072(3) Uani 1 1 d . . . . .
H49 H 0.364183 0.473007 0.674245 0.086 Uiso 1 1 calc R U . . .
C50 C 0.7050(9) 0.0728(6) 0.2448(6) 0.063(3) Uani 1 1 d . . . . .
H50 H 0.703093 0.014973 0.256588 0.075 Uiso 1 1 calc R U . . .
C51 C 1.0019(9) 0.3481(6) 0.3215(6) 0.058(2) Uani 1 1 d . . . . .
C116 C 0.2969(10) 0.2902(6) 0.0854(6) 0.061(3) Uani 1 1 d . . . . .
H116 H 0.224705 0.288539 0.070911 0.074 Uiso 1 1 calc R U . . .
C53 C 0.6700(8) 0.2097(6) 0.1982(6) 0.052(2) Uani 1 1 d . . . . .
C54 C 0.3354(9) 0.5039(6) 0.1342(6) 0.057(2) Uani 1 1 d . . . . .
H54 H 0.339086 0.482410 0.089171 0.068 Uiso 1 1 calc R U . . .
C55 C 0.9723(10) -0.1604(7) 0.3264(7) 0.072(3) Uani 1 1 d . . . . .
H55 H 1.033379 -0.192566 0.293833 0.086 Uiso 1 1 calc R U . . .
C56 C 0.7950(9) 0.6389(6) 0.1440(6) 0.064(3) Uani 1 1 d . . . . .
H56 H 0.726491 0.627511 0.191099 0.077 Uiso 1 1 calc R U . . .
C58 C 0.1644(11) 0.7623(7) 0.1493(7) 0.074(3) Uani 1 1 d . . . . .
C113 C 0.4087(10) 0.2585(6) 0.0432(7) 0.068(3) Uani 1 1 d . . . . .
H113 H 0.414749 0.236184 -0.001871 0.082 Uiso 1 1 calc R U . . .
C61 C 0.2351(9) 0.7097(6) 0.4345(7) 0.065(3) Uani 1 1 d . . . . .
H61 H 0.210118 0.744868 0.471169 0.078 Uiso 1 1 calc R U . . .
C62 C 0.3167(8) 0.5838(6) 0.1331(6) 0.060(3) Uani 1 1 d . . . . .
H62 H 0.307086 0.629623 0.086689 0.071 Uiso 1 1 calc R U . . .
C63 C 0.3137(8) 0.5879(6) 0.2155(6) 0.054(2) Uani 1 1 d . . . . .
C64 C 0.8020(10) -0.1525(7) 0.4405(7) 0.072(3) Uani 1 1 d . . . . .
H64 H 0.745292 -0.178655 0.489545 0.086 Uiso 1 1 calc R U . . .
O65 O 0.9193(7) 0.8193(4) -0.0031(5) 0.084(2) Uani 1 1 d . . . . .
C66 C 0.3489(8) 0.4571(6) 0.2145(6) 0.053(2) Uani 1 1 d . . . . .
C67 C 0.8614(9) 0.0662(6) 0.3182(6) 0.055(2) Uani 1 1 d . . . . .
C68 C 0.9776(8) 0.5920(6) 0.0516(6) 0.055(2) Uani 1 1 d . . . . .
H68 H 1.035985 0.548112 0.034718 0.066 Uiso 1 1 calc R U . . .
C69 C 0.3393(11) 0.8696(7) 0.0816(7) 0.073(3) Uani 1 1 d . . . . .
H69 H 0.399515 0.906408 0.060235 0.087 Uiso 1 1 calc R U . . .
C70 C 0.6337(9) 0.4400(6) 0.0901(6) 0.058(3) Uani 1 1 d . . . . .
H70 H 0.573399 0.452050 0.059749 0.070 Uiso 1 1 calc R U . . .
C71 C 0.3554(10) 0.7952(7) 0.1436(7) 0.069(3) Uani 1 1 d . . . . .
C73 C 0.8760(8) 0.5739(6) 0.1204(6) 0.052(2) Uani 1 1 d . . . . .
C74 C 0.4170(10) 0.3734(8) 0.6246(6) 0.071(3) Uani 1 1 d . . . . .
H74 H 0.448784 0.330660 0.665826 0.085 Uiso 1 1 calc R U . . .
C75 C 0.8101(10) 0.7198(6) 0.1018(7) 0.066(3) Uani 1 1 d . . . . .
H75 H 0.752381 0.763747 0.119088 0.079 Uiso 1 1 calc R U . . .
C78 C 0.2696(8) 0.6233(6) 0.4583(6) 0.056(2) Uani 1 1 d . . . . .
C80 C 0.4690(13) 0.2144(9) 0.5828(8) 0.067(2) Uani 0.68(2) 1 d DG U P A 1
C77 C 0.3840(12) 0.1929(8) 0.6598(8) 0.069(3) Uani 0.68(2) 1 d DG U P A 1
H77 H 0.307095 0.226600 0.670947 0.083 Uiso 0.68(2) 1 calc R U P A 1
C2 C 0.4115(14) 0.1220(8) 0.7206(7) 0.073(3) Uani 0.68(2) 1 d DG U P A 1
H2 H 0.353432 0.107288 0.773261 0.088 Uiso 0.68(2) 1 calc R U P A 1
C87 C 0.5241(15) 0.0727(6) 0.7044(8) 0.076(3) Uani 0.68(2) 1 d DG U P A 1
C12 C 0.6091(12) 0.0942(7) 0.6274(9) 0.075(3) Uani 0.68(2) 1 d DG U P A 1
H12 H 0.686000 0.060490 0.616256 0.091 Uiso 0.68(2) 1 calc R U P A 1
C6 C 0.5816(12) 0.1651(8) 0.5666(8) 0.069(3) Uani 0.68(2) 1 d DG U P A 1
H6 H 0.639665 0.179802 0.513941 0.083 Uiso 0.68(2) 1 calc R U P A 1
C81 C 0.6833(11) -0.0176(7) 0.4621(8) 0.096(4) Uani 1 1 d . . . . .
H81A H 0.612313 -0.010076 0.439711 0.144 Uiso 1 1 calc R U . . .
H81B H 0.704408 0.036734 0.456504 0.144 Uiso 1 1 calc R U . . .
H81C H 0.663285 -0.048164 0.521473 0.144 Uiso 1 1 calc R U . . .
C85 C 0.9306(9) 0.1042(6) 0.3458(6) 0.060(3) Uani 1 1 d . . . . .
C86 C 0.7901(9) -0.0652(6) 0.4144(7) 0.064(3) Uani 1 1 d . . . . .
C90 C 0.0644(11) 0.7112(8) 0.1841(9) 0.101(4) Uani 1 1 d . . . . .
H90A H 0.077555 0.671178 0.151346 0.151 Uiso 1 1 calc R U . . .
H90B H -0.013963 0.746685 0.181729 0.151 Uiso 1 1 calc R U . . .
H90C H 0.062618 0.681391 0.242530 0.151 Uiso 1 1 calc R U . . .
C94 C 0.2369(12) 0.8885(8) 0.0523(7) 0.080(3) Uani 1 1 d . . . . .
C100 C 1.0603(12) -0.0346(7) 0.2240(8) 0.098(4) Uani 1 1 d . . . . .
H10A H 1.029282 -0.022054 0.174350 0.148 Uiso 1 1 calc R U . . .
H10B H 1.137586 -0.072206 0.217008 0.148 Uiso 1 1 calc R U . . .
H10C H 1.074466 0.016845 0.231087 0.148 Uiso 1 1 calc R U . . .
C104 C 0.4549(9) 0.2169(7) 0.4125(7) 0.066(3) Uani 1 1 d . . . . .
H104 H 0.480389 0.162494 0.442645 0.079 Uiso 1 1 calc R U . . .
C110 C 1.0159(12) 0.8387(7) -0.0784(7) 0.094(4) Uani 1 1 d . . . . .
H11A H 1.006855 0.814080 -0.119837 0.141 Uiso 1 1 calc R U . . .
H11B H 1.095546 0.816298 -0.065779 0.141 Uiso 1 1 calc R U . . .
H11C H 1.011279 0.898991 -0.101060 0.141 Uiso 1 1 calc R U . . .
C5 C 0.8926(11) -0.2007(7) 0.3972(8) 0.074(3) Uani 1 1 d . . . . .
O7 O 0.5394(17) 0.0067(7) 0.7706(9) 0.090(3) Uani 0.68(2) 1 d D U P A 1
C10 C 0.9042(11) -0.2963(7) 0.4266(8) 0.089(4) Uani 1 1 d . . . . .
H10D H 0.849436 -0.313374 0.482795 0.133 Uiso 1 1 calc R U . . .
H10E H 0.989192 -0.319034 0.428271 0.133 Uiso 1 1 calc R U . . .
H10F H 0.881376 -0.317157 0.387522 0.133 Uiso 1 1 calc R U . . .
C11 C 0.1474(12) 0.8353(7) 0.0886(8) 0.077(3) Uani 1 1 d . . . . .
H11 H 0.073400 0.849377 0.071346 0.093 Uiso 1 1 calc R U . . .
C1 C 0.2219(15) 0.9704(7) -0.0147(8) 0.120(6) Uani 1 1 d . . . . .
H1A H 0.153024 1.007930 0.009278 0.181 Uiso 1 1 calc R U . . .
H1B H 0.205684 0.959556 -0.062285 0.181 Uiso 1 1 calc R U . . .
H1C H 0.297394 0.996135 -0.033722 0.181 Uiso 1 1 calc R U . . .
C3 C 0.653(2) -0.0475(12) 0.7556(16) 0.106(6) Uani 0.68(2) 1 d D U P A 1
H3A H 0.646682 -0.084411 0.724130 0.158 Uiso 0.68(2) 1 calc R U P A 1
H3B H 0.669075 -0.080689 0.809308 0.158 Uiso 0.68(2) 1 calc R U P A 1
H3C H 0.719929 -0.014543 0.723136 0.158 Uiso 0.68(2) 1 calc R U P A 1
C4 C 1.0102(11) 0.0618(7) 0.3990(8) 0.080(3) Uani 1 1 d . . . . .
H4 H 1.027205 0.003348 0.419366 0.095 Uiso 1 1 calc R U . . .
C7 C 1.0569(12) 0.1183(7) 0.4152(8) 0.090(4) Uani 1 1 d . . . . .
H7 H 1.111663 0.107811 0.449483 0.107 Uiso 1 1 calc R U . . .
O7A O 0.609(4) 0.0020(15) 0.7401(19) 0.093(4) Uani 0.32(2) 1 d D U P A 2
C3A C 0.703(4) -0.058(2) 0.708(3) 0.105(9) Uani 0.32(2) 1 d D U P A 2
H3AA H 0.701797 -0.053383 0.650177 0.157 Uiso 0.32(2) 1 calc R U P A 2
H3AB H 0.688558 -0.113492 0.742853 0.157 Uiso 0.32(2) 1 calc R U P A 2
H3AC H 0.783236 -0.046890 0.707158 0.157 Uiso 0.32(2) 1 calc R U P A 2
C80A C 0.490(3) 0.2118(18) 0.5733(18) 0.067(2) Uani 0.32(2) 1 d DG U P A 2
C77A C 0.420(2) 0.1802(17) 0.6538(17) 0.071(4) Uani 0.32(2) 1 d DG U P A 2
H77A H 0.340424 0.208009 0.673503 0.086 Uiso 0.32(2) 1 calc R U P A 2
C2A C 0.465(3) 0.1080(16) 0.7055(14) 0.076(3) Uani 0.32(2) 1 d DG U P A 2
H2A H 0.416956 0.086401 0.760567 0.091 Uiso 0.32(2) 1 calc R U P A 2
C87A C 0.581(3) 0.0673(13) 0.6767(18) 0.080(4) Uani 0.32(2) 1 d DG U P A 2
C12A C 0.652(2) 0.0989(15) 0.5962(19) 0.075(4) Uani 0.32(2) 1 d DG U P A 2
H12A H 0.730980 0.071163 0.576528 0.090 Uiso 0.32(2) 1 calc R U P A 2
C6A C 0.606(3) 0.1712(18) 0.5445(16) 0.071(4) Uani 0.32(2) 1 d DG U P A 2
H6A H 0.654450 0.192771 0.489462 0.085 Uiso 0.32(2) 1 calc R U P A 2

loop_
_atom_site_aniso_label
_atom_site_aniso_U_11
_atom_site_aniso_U_22
_atom_site_aniso_U_33
_atom_site_aniso_U_23
_atom_site_aniso_U_13
_atom_site_aniso_U_12
Pt1 0.0453(2) 0.0545(2) 0.0429(2) -0.01126(17) -0.00536(17) -0.00830(17)
Pt2 0.0436(2) 0.0647(3) 0.0407(2) -0.02310(18) -0.00512(16) -0.00937(17)
N5 0.046(4) 0.057(5) 0.042(4) -0.011(4) -0.014(4) -0.006(4)
N6 0.040(4) 0.060(5) 0.039(4) -0.018(4) -0.006(3) -0.008(3)
N7 0.040(4) 0.062(5) 0.047(5) -0.017(4) -0.005(4) -0.006(4)
N8 0.041(4) 0.056(5) 0.049(5) -0.017(4) -0.005(4) -0.006(3)
N9 0.051(4) 0.056(5) 0.048(5) -0.028(4) -0.008(4) -0.010(4)
N10 0.045(4) 0.069(5) 0.037(4) -0.026(4) -0.009(3) -0.004(4)
N11 0.058(5) 0.050(5) 0.071(6) -0.008(4) -0.032(4) -0.005(4)
N12 0.046(4) 0.077(6) 0.037(5) -0.022(4) -0.002(4) -0.009(4)
C13 0.044(5) 0.067(6) 0.040(5) -0.014(5) -0.011(4) -0.008(4)
C14 0.059(6) 0.058(6) 0.055(6) -0.012(5) -0.019(5) -0.018(5)
C15 0.048(5) 0.069(7) 0.051(6) -0.027(5) -0.008(5) -0.007(5)
C16 0.043(5) 0.067(7) 0.045(6) -0.022(5) -0.005(4) -0.009(4)
C17 0.071(7) 0.052(6) 0.050(6) -0.010(5) -0.014(5) -0.007(5)
C19 0.047(5) 0.062(6) 0.049(6) -0.016(5) 0.000(5) -0.017(5)
C20 0.050(6) 0.064(6) 0.046(6) -0.018(5) -0.001(5) -0.019(5)
C21 0.050(6) 0.054(6) 0.051(6) -0.021(5) -0.001(5) -0.005(5)
C22 0.057(6) 0.073(7) 0.040(6) -0.022(5) 0.002(5) -0.018(5)
C23 0.053(6) 0.059(6) 0.070(7) -0.020(5) -0.010(5) -0.010(5)
C24 0.035(5) 0.072(7) 0.042(6) -0.024(5) -0.004(4) -0.009(4)
C25 0.048(6) 0.053(6) 0.061(7) -0.024(5) -0.016(5) -0.002(4)
C26 0.080(7) 0.049(6) 0.051(6) -0.011(5) -0.010(6) -0.009(5)
C27 0.044(5) 0.055(6) 0.044(6) -0.012(4) 0.000(4) -0.007(4)
C28 0.063(6) 0.061(7) 0.052(7) -0.024(5) 0.003(5) -0.015(5)
C112 0.052(6) 0.076(7) 0.059(7) -0.030(6) -0.004(5) -0.002(5)
C30 0.059(6) 0.080(8) 0.037(6) -0.015(5) 0.001(5) -0.032(6)
C31 0.050(5) 0.066(6) 0.038(5) -0.029(5) 0.002(4) -0.010(5)
C117 0.057(6) 0.066(6) 0.051(6) -0.026(5) -0.016(5) -0.002(5)
C114 0.058(6) 0.059(6) 0.054(6) -0.024(5) -0.004(5) -0.003(5)
C34 0.053(6) 0.064(6) 0.040(6) -0.020(5) -0.008(4) -0.004(5)
C35 0.073(7) 0.074(7) 0.040(6) -0.015(5) 0.006(5) -0.036(6)
C36 0.046(5) 0.085(8) 0.043(6) -0.026(5) -0.001(4) -0.020(5)
C111 0.064(6) 0.056(6) 0.034(5) -0.016(4) -0.007(4) -0.011(5)
C38 0.059(6) 0.065(7) 0.054(6) -0.024(5) -0.013(5) -0.011(5)
C39 0.067(7) 0.069(7) 0.060(7) -0.006(5) -0.025(6) -0.014(6)
C40 0.068(7) 0.053(6) 0.060(7) -0.025(5) -0.019(5) -0.010(5)
C41 0.066(7) 0.072(7) 0.060(7) -0.010(6) -0.022(6) -0.019(6)
C43 0.061(6) 0.063(7) 0.062(7) -0.011(5) -0.005(5) -0.007(5)
C44 0.114(10) 0.084(9) 0.078(9) -0.022(7) -0.025(8) -0.031(7)
C45 0.069(7) 0.059(7) 0.068(8) -0.006(6) -0.018(6) -0.014(5)
C115 0.060(6) 0.066(6) 0.035(5) -0.020(5) -0.008(5) -0.009(5)
C48 0.051(6) 0.063(7) 0.060(7) -0.014(5) -0.013(5) -0.006(5)
C49 0.097(8) 0.085(8) 0.036(6) -0.017(5) -0.002(6) -0.041(7)
C50 0.054(6) 0.064(7) 0.066(7) -0.019(6) -0.005(5) -0.009(5)
C51 0.050(6) 0.070(7) 0.053(6) -0.019(5) -0.006(5) -0.012(5)
C116 0.061(7) 0.072(7) 0.060(7) -0.022(5) -0.029(6) -0.003(5)
C53 0.031(5) 0.068(7) 0.050(6) -0.024(5) 0.007(4) -0.007(4)
C54 0.069(7) 0.064(7) 0.048(6) -0.025(5) -0.022(5) -0.007(5)
C55 0.073(7) 0.060(7) 0.079(8) -0.023(6) -0.016(6) -0.003(6)
C56 0.059(6) 0.069(7) 0.049(6) -0.009(5) 0.000(5) -0.007(5)
C58 0.085(8) 0.075(8) 0.066(8) -0.022(6) -0.023(6) -0.014(6)
C113 0.078(8) 0.078(8) 0.057(7) -0.033(6) -0.016(6) -0.006(6)
C61 0.071(7) 0.063(7) 0.064(7) -0.034(6) -0.006(6) -0.007(5)
C62 0.061(6) 0.070(7) 0.047(6) -0.016(5) -0.020(5) 0.000(5)
C63 0.052(6) 0.063(6) 0.054(6) -0.021(5) -0.022(5) -0.001(5)
C64 0.068(7) 0.069(8) 0.075(8) -0.019(6) -0.012(6) -0.016(6)
O65 0.092(6) 0.063(5) 0.073(6) -0.007(4) 0.006(4) -0.019(4)
C66 0.053(6) 0.059(6) 0.051(6) -0.023(5) -0.016(5) 0.000(5)
C67 0.054(6) 0.061(6) 0.044(6) -0.015(5) -0.001(5) -0.009(5)
C68 0.053(6) 0.055(6) 0.054(6) -0.025(5) 0.001(5) -0.005(5)
C69 0.091(9) 0.059(7) 0.069(8) -0.036(6) -0.003(7) -0.008(6)
C70 0.066(6) 0.061(6) 0.048(6) -0.012(5) -0.019(5) -0.006(5)
C71 0.076(8) 0.073(8) 0.067(8) -0.042(6) -0.013(6) -0.002(6)
C73 0.054(6) 0.060(6) 0.043(6) -0.017(5) -0.007(5) -0.013(5)
C74 0.088(8) 0.088(9) 0.043(6) -0.007(6) -0.020(6) -0.035(7)
C75 0.077(7) 0.058(7) 0.058(7) -0.015(5) -0.019(6) 0.004(5)
C78 0.056(6) 0.065(7) 0.048(6) -0.021(5) -0.001(5) -0.017(5)
C80 0.082(5) 0.070(4) 0.064(4) -0.013(3) -0.035(4) -0.025(4)
C77 0.089(6) 0.072(5) 0.063(5) -0.012(4) -0.038(5) -0.024(5)
C2 0.091(6) 0.076(5) 0.065(5) -0.010(5) -0.035(5) -0.026(5)
C87 0.091(6) 0.071(5) 0.071(5) -0.006(4) -0.034(5) -0.023(4)
C12 0.090(6) 0.069(5) 0.073(5) -0.008(4) -0.031(5) -0.022(4)
C6 0.083(6) 0.068(5) 0.068(5) -0.010(4) -0.035(5) -0.023(5)
C81 0.085(9) 0.076(8) 0.090(10) -0.012(7) 0.020(7) -0.014(7)
C85 0.066(7) 0.051(6) 0.051(6) -0.002(5) -0.011(5) -0.004(5)
C86 0.059(6) 0.059(7) 0.066(7) -0.017(5) -0.009(5) -0.004(5)
C90 0.079(9) 0.102(10) 0.124(12) -0.023(9) -0.055(9) 0.011(8)
C94 0.094(9) 0.076(8) 0.062(8) -0.031(6) -0.009(7) 0.007(7)
C100 0.107(10) 0.079(9) 0.078(9) -0.010(7) 0.006(8) -0.007(7)
C104 0.066(7) 0.071(7) 0.062(7) -0.020(6) -0.016(6) -0.006(5)
C110 0.126(11) 0.076(8) 0.054(8) -0.002(6) 0.006(7) -0.023(7)
C5 0.074(8) 0.063(7) 0.081(9) -0.013(6) -0.034(7) 0.007(6)
O7 0.097(6) 0.080(5) 0.085(6) 0.001(4) -0.029(5) -0.019(5)
C10 0.093(9) 0.066(8) 0.110(11) -0.018(7) -0.037(8) -0.007(6)
C11 0.101(9) 0.058(7) 0.079(9) -0.029(6) -0.032(7) 0.005(6)
C1 0.207(17) 0.066(9) 0.076(10) -0.025(7) -0.035(10) 0.013(9)
C3 0.103(11) 0.080(9) 0.105(11) 0.012(9) -0.033(9) 0.004(9)
C4 0.093(9) 0.056(7) 0.085(9) 0.002(6) -0.040(7) -0.007(6)
C7 0.113(10) 0.078(9) 0.090(10) -0.003(7) -0.053(8) -0.028(8)
O7A 0.100(7) 0.081(6) 0.088(7) -0.004(6) -0.026(6) -0.014(6)
C3A 0.103(14) 0.081(13) 0.103(15) 0.005(13) -0.025(13) 0.000(12)
C80A 0.082(5) 0.070(4) 0.064(4) -0.013(3) -0.035(4) -0.025(4)
C77A 0.087(6) 0.074(5) 0.065(5) -0.012(5) -0.034(5) -0.024(5)
C2A 0.090(6) 0.074(5) 0.071(5) -0.009(4) -0.032(5) -0.023(5)
C87A 0.092(6) 0.074(5) 0.076(6) -0.007(5) -0.032(5) -0.021(5)
C12A 0.088(6) 0.071(5) 0.072(6) -0.009(5) -0.031(5) -0.021(5)
C6A 0.085(6) 0.069(5) 0.069(6) -0.011(5) -0.034(5) -0.021(5)

loop_
_atom_type_symbol
_atom_type_description
_atom_type_scat_dispersion_real
_atom_type_scat_dispersion_imag
_atom_type_scat_source
C C 0.0033 0.0016 'International Tables Vol C Tables 4.2.6.8 and 6.1.1.4'
H H 0.0000 0.0000 'International Tables Vol C Tables 4.2.6.8 and 6.1.1.4'
N N 0.0061 0.0033 'International Tables Vol C Tables 4.2.6.8 and 6.1.1.4'
O O 0.0106 0.0060 'International Tables Vol C Tables 4.2.6.8 and 6.1.1.4'
Pt Pt -1.7033 8.3905 'International Tables Vol C Tables 4.2.6.8 and 6.1.1.4'

loop_
_geom_angle_atom_site_label_1
_geom_angle_atom_site_label_2
_geom_angle_atom_site_label_3
_geom_angle
_geom_angle_site_symmetry_1
_geom_angle_site_symmetry_3
_geom_angle_publ_flag
N5 Pt1 N7 89.6(3) . . ?
N8 Pt1 N5 90.0(3) . . ?
N8 Pt1 N7 179.6(3) . . ?
N8 Pt1 N11 89.9(3) . . ?
N11 Pt1 N5 179.4(3) . . ?
N11 Pt1 N7 90.5(3) . . ?
N6 Pt2 N9 179.7(3) . . ?
N6 Pt2 N10 91.3(3) . . ?
N10 Pt2 N9 88.5(3) . . ?
N12 Pt2 N6 89.4(3) . . ?
N12 Pt2 N9 90.8(3) . . ?
N12 Pt2 N10 179.0(3) . . ?
C27 N5 Pt1 126.1(6) . . ?
C34 N5 Pt1 125.8(6) . . ?
C34 N5 C27 108.0(7) . . ?
C13 N6 Pt2 128.5(6) . . ?
C13 N6 C16 106.9(7) . . ?
C16 N6 Pt2 124.5(6) . . ?
C20 N7 Pt1 127.3(6) . . ?
C20 N7 C51 106.8(8) . . ?
C51 N7 Pt1 125.8(6) . . ?
C21 N8 Pt1 126.7(6) . . ?
C21 N8 C53 105.7(7) . . ?
C53 N8 Pt1 127.6(6) . . ?
C25 N9 Pt2 127.5(6) . . ?
C25 N9 C78 108.0(8) . . ?
C78 N9 Pt2 124.5(7) . . ?
C63 N10 Pt2 127.3(6) . . ?
C63 N10 C66 106.2(7) . . ?
C66 N10 Pt2 126.5(7) . . ?
C45 N11 Pt1 126.1(6) . . ?
C45 N11 C85 107.1(8) . . ?
C85 N11 Pt1 126.9(6) . . ?
C30 N12 Pt2 126.7(7) . . ?
C36 N12 Pt2 126.8(6) . . ?
C36 N12 C30 106.3(8) . . ?
N6 C13 C14 125.7(9) . . ?
N6 C13 C104 109.0(8) . . ?
C14 C13 C104 125.2(9) . . ?
C13 C14 C80 120.2(11) . . ?
C13 C14 C80A 115.8(19) . . ?
C36 C14 C13 121.9(9) . . ?
C36 C14 C80 117.5(11) . . ?
C36 C14 C80A 122.3(19) . . ?
C25 C15 C40 119.2(8) . . ?
C63 C15 C25 121.8(9) . . ?
C63 C15 C40 119.0(9) . . ?
N6 C16 C22 108.0(8) . . ?
C24 C16 N6 127.0(9) . . ?
C24 C16 C22 124.9(8) . . ?
C27 C17 H17 126.1 . . ?
C70 C17 H17 126.1 . . ?
C70 C17 C27 107.8(9) . . ?
C20 C19 C73 118.1(8) . . ?
C27 C19 C20 124.4(9) . . ?
C27 C19 C73 117.5(9) . . ?
N7 C20 C19 125.1(8) . . ?
N7 C20 C23 108.6(9) . . ?
C19 C20 C23 126.2(9) . . ?
N8 C21 C50 109.6(9) . . ?
N8 C21 C67 126.7(9) . . ?
C67 C21 C50 123.7(9) . . ?
C16 C22 H22 126.1 . . ?
C104 C22 C16 107.9(9) . . ?
C104 C22 H22 126.1 . . ?
C20 C23 H23 125.8 . . ?
C41 C23 C20 108.3(9) . . ?
C41 C23 H23 125.8 . . ?
C16 C24 C115 119.3(9) . . ?
C16 C24 C66 125.0(8) . . ?
C66 C24 C115 115.6(8) . . ?
N9 C25 C15 127.0(9) . . ?
N9 C25 C112 108.1(9) . . ?
C15 C25 C112 124.9(9) . . ?
C35 C26 O65 124.2(10) . . ?
C35 C26 C75 120.8(9) . . ?
O65 C26 C75 114.9(9) . . ?
N5 C27 C17 108.9(8) . . ?
N5 C27 C19 126.5(9) . . ?
C19 C27 C17 124.5(9) . . ?
C30 C28 H28 115.9 . . ?
C78 C28 H28 115.9 . . ?
C78 C28 C30 128.2(10) . . ?
C25 C112 H112 126.3 . . ?
C61 C112 C25 107.4(10) . . ?
C61 C112 H112 126.3 . . ?
N12 C30 C49 110.0(10) . . ?
C28 C30 N12 124.4(9) . . ?
C28 C30 C49 125.5(10) . . ?
C34 C31 C111 119.8(9) . . ?
C34 C31 C53 124.1(8) . . ?
C53 C31 C111 116.1(8) . . ?
C115 C117 H117 119.4 . . ?
C116 C117 H117 119.4 . . ?
C116 C117 C115 121.3(9) . . ?
C111 C114 H114 119.0 . . ?
C113 C114 H114 119.0 . . ?
C113 C114 C111 122.0(9) . . ?
N5 C34 C31 127.1(9) . . ?
N5 C34 C70 108.2(8) . . ?
C31 C34 C70 124.6(9) . . ?
C26 C35 H35 120.3 . . ?
C26 C35 C68 119.4(9) . . ?
C68 C35 H35 120.3 . . ?
N12 C36 C14 127.3(9) . . ?
N12 C36 C74 108.5(9) . . ?
C14 C36 C74 124.2(10) . . ?
C114 C111 C31 121.7(8) . . ?
C115 C111 C31 120.1(7) . . ?
C115 C111 C114 118.0(8) . . ?
C50 C38 H38 126.6 . . ?
C50 C38 C53 106.7(9) . . ?
C53 C38 H38 126.6 . . ?
C45 C39 H39 116.5 . . ?
C45 C39 C51 127.0(10) . . ?
C51 C39 H39 116.5 . . ?
C58 C40 C15 119.7(9) . . ?
C71 C40 C15 122.2(9) . . ?
C71 C40 C58 118.1(10) . . ?
C23 C41 H41 126.7 . . ?
C23 C41 C51 106.7(9) . . ?
C51 C41 H41 126.7 . . ?
C48 C43 C100 120.2(10) . . ?
C55 C43 C48 119.1(10) . . ?
C55 C43 C100 120.7(10) . . ?
H44A C44 H44B 109.5 . . ?
H44A C44 H44C 109.5 . . ?
H44B C44 H44C 109.5 . . ?
C71 C44 H44A 109.5 . . ?
C71 C44 H44B 109.5 . . ?
C71 C44 H44C 109.5 . . ?
N11 C45 C7 109.7(9) . . ?
C39 C45 N11 125.6(10) . . ?
C39 C45 C7 124.7(10) . . ?
C117 C115 C24 119.3(8) . . ?
C117 C115 C111 118.9(8) . . ?
C111 C115 C24 121.6(8) . . ?
C43 C48 C67 121.6(9) . . ?
C86 C48 C43 119.0(9) . . ?
C86 C48 C67 119.4(9) . . ?
C30 C49 H49 126.1 . . ?
C74 C49 C30 107.8(9) . . ?
C74 C49 H49 126.1 . . ?
C21 C50 H50 126.2 . . ?
C38 C50 C21 107.6(9) . . ?
C38 C50 H50 126.2 . . ?
N7 C51 C41 109.6(9) . . ?
C39 C51 N7 124.6(9) . . ?
C39 C51 C41 125.7(9) . . ?
C117 C116 H116 119.9 . . ?
C113 C116 C117 120.1(9) . . ?
C113 C116 H116 119.9 . . ?
N8 C53 C31 124.2(8) . . ?
N8 C53 C38 110.4(8) . . ?
C31 C53 C38 125.4(9) . . ?
C62 C54 H54 126.2 . . ?
C62 C54 C66 107.6(8) . . ?
C66 C54 H54 126.2 . . ?
C43 C55 H55 118.5 . . ?
C5 C55 C43 123.0(11) . . ?
C5 C55 H55 118.5 . . ?
C73 C56 H56 119.0 . . ?
C75 C56 H56 119.0 . . ?
C75 C56 C73 122.0(10) . . ?
C40 C58 C90 122.6(11) . . ?
C11 C58 C40 120.4(11) . . ?
C11 C58 C90 117.0(11) . . ?
C114 C113 H113 120.2 . . ?
C116 C113 C114 119.7(9) . . ?
C116 C113 H113 120.2 . . ?
C112 C61 H61 125.2 . . ?
C112 C61 C78 109.5(9) . . ?
C78 C61 H61 125.2 . . ?
C54 C62 H62 126.3 . . ?
C54 C62 C63 107.4(9) . . ?
C63 C62 H62 126.3 . . ?
N10 C63 C15 127.3(9) . . ?
N10 C63 C62 108.7(8) . . ?
C15 C63 C62 124.0(9) . . ?
C86 C64 H64 119.0 . . ?
C5 C64 H64 119.0 . . ?
C5 C64 C86 122.1(11) . . ?
C26 O65 C110 116.2(9) . . ?
N10 C66 C24 125.1(9) . . ?
N10 C66 C54 110.0(8) . . ?
C24 C66 C54 124.8(8) . . ?
C21 C67 C48 118.9(8) . . ?
C21 C67 C85 123.1(9) . . ?
C85 C67 C48 118.0(9) . . ?
C35 C68 H68 119.7 . . ?
C35 C68 C73 120.6(9) . . ?
C73 C68 H68 119.7 . . ?
C71 C69 H69 120.2 . . ?
C94 C69 H69 120.2 . . ?
C94 C69 C71 119.7(11) . . ?
C17 C70 C34 107.0(9) . . ?
C17 C70 H70 126.5 . . ?
C34 C70 H70 126.5 . . ?
C40 C71 C44 121.4(11) . . ?
C40 C71 C69 122.1(11) . . ?
C69 C71 C44 116.5(11) . . ?
C56 C73 C19 121.7(9) . . ?
C56 C73 C68 118.1(9) . . ?
C68 C73 C19 120.2(9) . . ?
C36 C74 H74 126.4 . . ?
C49 C74 C36 107.3(10) . . ?
C49 C74 H74 126.4 . . ?
C26 C75 H75 120.5 . . ?
C56 C75 C26 119.1(10) . . ?
C56 C75 H75 120.5 . . ?
N9 C78 C61 106.9(9) . . ?
C28 C78 N9 124.9(10) . . ?
C28 C78 C61 127.8(9) . . ?
C77 C80 C14 120.0(8) . . ?
C77 C80 C6 120.0 . . ?
C6 C80 C14 120.0(8) . . ?
C80 C77 H77 120.0 . . ?
C80 C77 C2 120.0 . . ?
C2 C77 H77 120.0 . . ?
C77 C2 H2 120.0 . . ?
C87 C2 C77 120.0 . . ?
C87 C2 H2 120.0 . . ?
C2 C87 C12 120.0 . . ?
O7 C87 C2 113.3(10) . . ?
O7 C87 C12 126.6(10) . . ?
C87 C12 H12 120.0 . . ?
C6 C12 C87 120.0 . . ?
C6 C12 H12 120.0 . . ?
C80 C6 H6 120.0 . . ?
C12 C6 C80 120.0 . . ?
C12 C6 H6 120.0 . . ?
H81A C81 H81B 109.5 . . ?
H81A C81 H81C 109.5 . . ?
H81B C81 H81C 109.5 . . ?
C86 C81 H81A 109.5 . . ?
C86 C81 H81B 109.5 . . ?
C86 C81 H81C 109.5 . . ?
N11 C85 C67 126.6(9) . . ?
N11 C85 C4 108.2(9) . . ?
C67 C85 C4 125.2(10) . . ?
C48 C86 C64 119.6(10) . . ?
C48 C86 C81 121.9(10) . . ?
C64 C86 C81 118.4(10) . . ?
C58 C90 H90A 109.5 . . ?
C58 C90 H90B 109.5 . . ?
C58 C90 H90C 109.5 . . ?
H90A C90 H90B 109.5 . . ?
H90A C90 H90C 109.5 . . ?
H90B C90 H90C 109.5 . . ?
C69 C94 C11 118.4(12) . . ?
C69 C94 C1 118.3(13) . . ?
C11 C94 C1 123.2(13) . . ?
C43 C100 H10A 109.5 . . ?
C43 C100 H10B 109.5 . . ?
C43 C100 H10C 109.5 . . ?
H10A C100 H10B 109.5 . . ?
H10A C100 H10C 109.5 . . ?
H10B C100 H10C 109.5 . . ?
C13 C104 H104 125.9 . . ?
C22 C104 C13 108.1(9) . . ?
C22 C104 H104 125.9 . . ?
O65 C110 H11A 109.5 . . ?
O65 C110 H11B 109.5 . . ?
O65 C110 H11C 109.5 . . ?
H11A C110 H11B 109.5 . . ?
H11A C110 H11C 109.5 . . ?
H11B C110 H11C 109.5 . . ?
C55 C5 C10 121.6(11) . . ?
C64 C5 C55 117.1(11) . . ?
C64 C5 C10 121.4(11) . . ?
C87 O7 C3 115.2(14) . . ?
C5 C10 H10D 109.5 . . ?
C5 C10 H10E 109.5 . . ?
C5 C10 H10F 109.5 . . ?
H10D C10 H10E 109.5 . . ?
H10D C10 H10F 109.5 . . ?
H10E C10 H10F 109.5 . . ?
C58 C11 C94 121.3(12) . . ?
C58 C11 H11 119.4 . . ?
C94 C11 H11 119.4 . . ?
C94 C1 H1A 109.5 . . ?
C94 C1 H1B 109.5 . . ?
C94 C1 H1C 109.5 . . ?
H1A C1 H1B 109.5 . . ?
H1A C1 H1C 109.5 . . ?
H1B C1 H1C 109.5 . . ?
O7 C3 H3A 109.5 . . ?
O7 C3 H3B 109.5 . . ?
O7 C3 H3C 109.5 . . ?
H3A C3 H3B 109.5 . . ?
H3A C3 H3C 109.5 . . ?
H3B C3 H3C 109.5 . . ?
C85 C4 H4 125.8 . . ?
C7 C4 C85 108.5(10) . . ?
C7 C4 H4 125.8 . . ?
C45 C7 H7 126.8 . . ?
C4 C7 C45 106.5(10) . . ?
C4 C7 H7 126.8 . . ?
C87A O7A C3A 111(2) . . ?
O7A C3A H3AA 109.5 . . ?
O7A C3A H3AB 109.5 . . ?
O7A C3A H3AC 109.5 . . ?
H3AA C3A H3AB 109.5 . . ?
H3AA C3A H3AC 109.5 . . ?
H3AB C3A H3AC 109.5 . . ?
C77A C80A C14 119.4(14) . . ?
C77A C80A C6A 120.0 . . ?
C6A C80A C14 120.5(14) . . ?
C80A C77A H77A 120.0 . . ?
C2A C77A C80A 120.0 . . ?
C2A C77A H77A 120.0 . . ?
C77A C2A H2A 120.0 . . ?
C77A C2A C87A 120.0 . . ?
C87A C2A H2A 120.0 . . ?
O7A C87A C2A 109.3(17) . . ?
O7A C87A C12A 130.6(17) . . ?
C12A C87A C2A 120.0 . . ?
C87A C12A H12A 120.0 . . ?
C87A C12A C6A 120.0 . . ?
C6A C12A H12A 120.0 . . ?
C80A C6A H6A 120.0 . . ?
C12A C6A C80A 120.0 . . ?
C12A C6A H6A 120.0 . . ?

loop_
_geom_bond_atom_site_label_1
_geom_bond_atom_site_label_2
_geom_bond_distance
_geom_bond_site_symmetry_2
_geom_bond_publ_flag
Pt1 N5 2.014(7) . ?
Pt1 N7 2.015(7) . ?
Pt1 N8 2.008(7) . ?
Pt1 N11 2.011(7) . ?
Pt2 N6 2.006(7) . ?
Pt2 N9 2.030(7) . ?
Pt2 N10 2.009(7) . ?
Pt2 N12 1.996(7) . ?
N5 C27 1.375(11) . ?
N5 C34 1.370(11) . ?
N6 C13 1.361(11) . ?
N6 C16 1.391(11) . ?
N7 C20 1.371(11) . ?
N7 C51 1.383(11) . ?
N8 C21 1.372(11) . ?
N8 C53 1.377(11) . ?
N9 C25 1.354(12) . ?
N9 C78 1.406(11) . ?
N10 C63 1.370(11) . ?
N10 C66 1.375(11) . ?
N11 C45 1.366(12) . ?
N11 C85 1.366(11) . ?
N12 C30 1.382(12) . ?
N12 C36 1.379(12) . ?
C13 C14 1.419(12) . ?
C13 C104 1.426(13) . ?
C14 C36 1.396(13) . ?
C14 C80 1.501(11) . ?
C14 C80A 1.523(15) . ?
C15 C25 1.396(13) . ?
C15 C40 1.484(13) . ?
C15 C63 1.390(12) . ?
C16 C22 1.430(13) . ?
C16 C24 1.374(13) . ?
C17 H17 0.9500 . ?
C17 C27 1.422(13) . ?
C17 C70 1.361(13) . ?
C19 C20 1.393(13) . ?
C19 C27 1.383(12) . ?
C19 C73 1.484(12) . ?
C20 C23 1.419(13) . ?
C21 C50 1.420(13) . ?
C21 C67 1.390(13) . ?
C22 H22 0.9500 . ?
C22 C104 1.328(13) . ?
C23 H23 0.9500 . ?
C23 C41 1.361(13) . ?
C24 C115 1.495(12) . ?
C24 C66 1.395(12) . ?
C25 C112 1.444(13) . ?
C26 C35 1.375(14) . ?
C26 O65 1.376(11) . ?
C26 C75 1.381(14) . ?
C28 H28 0.9500 . ?
C28 C30 1.361(13) . ?
C28 C78 1.349(13) . ?
C112 H112 0.9500 . ?
C112 C61 1.328(13) . ?
C30 C49 1.435(13) . ?
C31 C34 1.372(12) . ?
C31 C111 1.504(12) . ?
C31 C53 1.411(12) . ?
C117 H117 0.9500 . ?
C117 C115 1.390(12) . ?
C117 C116 1.387(12) . ?
C114 H114 0.9500 . ?
C114 C111 1.408(12) . ?
C114 C113 1.366(13) . ?
C34 C70 1.451(13) . ?
C35 H35 0.9500 . ?
C35 C68 1.382(12) . ?
C36 C74 1.473(13) . ?
C111 C115 1.404(12) . ?
C38 H38 0.9500 . ?
C38 C50 1.355(13) . ?
C38 C53 1.411(12) . ?
C39 H39 0.9500 . ?
C39 C45 1.361(13) . ?
C39 C51 1.374(13) . ?
C40 C58 1.386(14) . ?
C40 C71 1.362(13) . ?
C41 H41 0.9500 . ?
C41 C51 1.411(13) . ?
C43 C48 1.404(14) . ?
C43 C55 1.381(13) . ?
C43 C100 1.503(14) . ?
C44 H44A 0.9800 . ?
C44 H44B 0.9800 . ?
C44 H44C 0.9800 . ?
C44 C71 1.497(15) . ?
C45 C7 1.424(15) . ?
C48 C67 1.498(13) . ?
C48 C86 1.373(13) . ?
C49 H49 0.9500 . ?
C49 C74 1.332(14) . ?
C50 H50 0.9500 . ?
C116 H116 0.9500 . ?
C116 C113 1.366(14) . ?
C54 H54 0.9500 . ?
C54 C62 1.334(12) . ?
C54 C66 1.412(13) . ?
C55 H55 0.9500 . ?
C55 C5 1.374(15) . ?
C56 H56 0.9500 . ?
C56 C73 1.372(13) . ?
C56 C75 1.372(13) . ?
C58 C90 1.465(15) . ?
C58 C11 1.383(15) . ?
C113 H113 0.9500 . ?
C61 H61 0.9500 . ?
C61 C78 1.411(13) . ?
C62 H62 0.9500 . ?
C62 C63 1.443(12) . ?
C64 H64 0.9500 . ?
C64 C86 1.409(14) . ?
C64 C5 1.368(15) . ?
O65 C110 1.435(12) . ?
C67 C85 1.394(13) . ?
C68 H68 0.9500 . ?
C68 C73 1.403(12) . ?
C69 H69 0.9500 . ?
C69 C71 1.409(15) . ?
C69 C94 1.365(16) . ?
C70 H70 0.9500 . ?
C74 H74 0.9500 . ?
C75 H75 0.9500 . ?
C80 C77 1.3900 . ?
C80 C6 1.3900 . ?
C77 H77 0.9500 . ?
C77 C2 1.3900 . ?
C2 H2 0.9500 . ?
C2 C87 1.3900 . ?
C87 C12 1.3900 . ?
C87 O7 1.365(11) . ?
C12 H12 0.9500 . ?
C12 C6 1.3900 . ?
C6 H6 0.9500 . ?
C81 H81A 0.9800 . ?
C81 H81B 0.9800 . ?
C81 H81C 0.9800 . ?
C81 C86 1.494(15) . ?
C85 C4 1.429(14) . ?
C90 H90A 0.9800 . ?
C90 H90B 0.9800 . ?
C90 H90C 0.9800 . ?
C94 C11 1.394(16) . ?
C94 C1 1.535(16) . ?
C100 H10A 0.9800 . ?
C100 H10B 0.9800 . ?
C100 H10C 0.9800 . ?
C104 H104 0.9500 . ?
C110 H11A 0.9800 . ?
C110 H11B 0.9800 . ?
C110 H11C 0.9800 . ?
C5 C10 1.545(14) . ?
O7 C3 1.44(2) . ?
C10 H10D 0.9800 . ?
C10 H10E 0.9800 . ?
C10 H10F 0.9800 . ?
C11 H11 0.9500 . ?
C1 H1A 0.9800 . ?
C1 H1B 0.9800 . ?
C1 H1C 0.9800 . ?
C3 H3A 0.9800 . ?
C3 H3B 0.9800 . ?
C3 H3C 0.9800 . ?
C4 H4 0.9500 . ?
C4 C7 1.340(15) . ?
C7 H7 0.9500 . ?
O7A C3A 1.43(3) . ?
O7A C87A 1.365(17) . ?
C3A H3AA 0.9800 . ?
C3A H3AB 0.9800 . ?
C3A H3AC 0.9800 . ?
C80A C77A 1.3900 . ?
C80A C6A 1.3900 . ?
C77A H77A 0.9500 . ?
C77A C2A 1.3900 . ?
C2A H2A 0.9500 . ?
C2A C87A 1.3900 . ?
C87A C12A 1.3900 . ?
C12A H12A 0.9500 . ?
C12A C6A 1.3900 . ?
C6A H6A 0.9500 . ?

loop_
_geom_torsion_atom_site_label_1
_geom_torsion_atom_site_label_2
_geom_torsion_atom_site_label_3
_geom_torsion_atom_site_label_4
_geom_torsion
_geom_torsion_site_symmetry_1
_geom_torsion_site_symmetry_2
_geom_torsion_site_symmetry_3
_geom_torsion_site_symmetry_4
_geom_torsion_publ_flag
Pt1 N5 C27 C17 176.2(6) . . . . ?
Pt1 N5 C27 C19 -6.0(13) . . . . ?
Pt1 N5 C34 C31 0.4(13) . . . . ?
Pt1 N5 C34 C70 -177.1(6) . . . . ?
Pt1 N7 C20 C19 3.5(13) . . . . ?
Pt1 N7 C20 C23 -179.7(6) . . . . ?
Pt1 N7 C51 C39 3.9(13) . . . . ?
Pt1 N7 C51 C41 -179.7(6) . . . . ?
Pt1 N8 C21 C50 179.7(6) . . . . ?
Pt1 N8 C21 C67 2.4(13) . . . . ?
Pt1 N8 C53 C31 1.3(12) . . . . ?
Pt1 N8 C53 C38 -178.9(6) . . . . ?
Pt1 N11 C45 C39 -0.5(16) . . . . ?
Pt1 N11 C45 C7 -178.3(8) . . . . ?
Pt1 N11 C85 C67 -3.0(15) . . . . ?
Pt1 N11 C85 C4 177.7(7) . . . . ?
Pt2 N6 C13 C14 -0.4(13) . . . . ?
Pt2 N6 C13 C104 175.6(6) . . . . ?
Pt2 N6 C16 C22 -174.6(5) . . . . ?
Pt2 N6 C16 C24 8.0(12) . . . . ?
Pt2 N9 C25 C15 1.4(13) . . . . ?
Pt2 N9 C25 C112 -178.7(6) . . . . ?
Pt2 N9 C78 C28 7.7(13) . . . . ?
Pt2 N9 C78 C61 -179.5(6) . . . . ?
Pt2 N10 C63 C15 -3.7(14) . . . . ?
Pt2 N10 C63 C62 177.7(6) . . . . ?
Pt2 N10 C66 C24 -3.2(13) . . . . ?
Pt2 N10 C66 C54 -179.0(6) . . . . ?
Pt2 N12 C30 C28 3.5(13) . . . . ?
Pt2 N12 C30 C49 -173.1(6) . . . . ?
Pt2 N12 C36 C14 -8.3(13) . . . . ?
Pt2 N12 C36 C74 172.6(6) . . . . ?
N5 C34 C70 C17 0.4(11) . . . . ?
N6 C13 C14 C36 2.1(14) . . . . ?
N6 C13 C14 C80 173.8(10) . . . . ?
N6 C13 C14 C80A -176.6(16) . . . . ?
N6 C13 C104 C22 -0.6(11) . . . . ?
N6 C16 C22 C104 -2.8(10) . . . . ?
N6 C16 C24 C115 176.0(8) . . . . ?
N6 C16 C24 C66 -3.3(15) . . . . ?
N7 C20 C23 C41 0.9(11) . . . . ?
N8 C21 C50 C38 -2.0(11) . . . . ?
N8 C21 C67 C48 -179.1(8) . . . . ?
N8 C21 C67 C85 1.5(15) . . . . ?
N9 C25 C112 C61 -2.9(11) . . . . ?
N11 C45 C7 C4 -0.3(14) . . . . ?
N11 C85 C4 C7 2.0(14) . . . . ?
N12 C30 C49 C74 -1.0(12) . . . . ?
N12 C36 C74 C49 2.6(11) . . . . ?
C13 N6 C16 C22 2.4(9) . . . . ?
C13 N6 C16 C24 -175.0(8) . . . . ?
C13 C14 C36 N12 2.5(15) . . . . ?
C13 C14 C36 C74 -178.5(9) . . . . ?
C13 C14 C80 C77 -118.9(11) . . . . ?
C13 C14 C80 C6 64.2(14) . . . . ?
C13 C14 C80A C77A -124(2) . . . . ?
C13 C14 C80A C6A 58(3) . . . . ?
C14 C13 C104 C22 175.6(9) . . . . ?
C14 C36 C74 C49 -176.6(9) . . . . ?
C14 C80 C77 C2 -177.0(18) . . . . ?
C14 C80 C6 C12 177.0(18) . . . . ?
C14 C80A C77A C2A -177(4) . . . . ?
C14 C80A C6A C12A 177(4) . . . . ?
C15 C25 C112 C61 176.9(9) . . . . ?
C15 C40 C58 C90 4.0(16) . . . . ?
C15 C40 C58 C11 -177.8(10) . . . . ?
C15 C40 C71 C44 -0.1(15) . . . . ?
C15 C40 C71 C69 177.6(9) . . . . ?
C16 N6 C13 C14 -177.3(8) . . . . ?
C16 N6 C13 C104 -1.2(10) . . . . ?
C16 C22 C104 C13 2.0(11) . . . . ?
C16 C24 C115 C117 112.8(10) . . . . ?
C16 C24 C115 C111 -71.0(12) . . . . ?
C16 C24 C66 N10 0.6(15) . . . . ?
C16 C24 C66 C54 175.8(9) . . . . ?
C19 C20 C23 C41 177.6(9) . . . . ?
C20 N7 C51 C39 -173.8(9) . . . . ?
C20 N7 C51 C41 2.7(10) . . . . ?
C20 C19 C27 N5 -2.7(15) . . . . ?
C20 C19 C27 C17 174.7(9) . . . . ?
C20 C19 C73 C56 -98.2(11) . . . . ?
C20 C19 C73 C68 80.9(12) . . . . ?
C20 C23 C41 C51 0.8(11) . . . . ?
C21 N8 C53 C31 179.1(8) . . . . ?
C21 N8 C53 C38 -1.1(9) . . . . ?
C21 C67 C85 N11 -1.1(16) . . . . ?
C21 C67 C85 C4 178.0(10) . . . . ?
C22 C16 C24 C115 -1.0(13) . . . . ?
C22 C16 C24 C66 179.7(8) . . . . ?
C23 C41 C51 N7 -2.2(11) . . . . ?
C23 C41 C51 C39 174.2(10) . . . . ?
C24 C16 C22 C104 174.7(9) . . . . ?
C25 N9 C78 C28 -172.6(9) . . . . ?
C25 N9 C78 C61 0.3(10) . . . . ?
C25 C15 C40 C58 -106.1(11) . . . . ?
C25 C15 C40 C71 74.2(13) . . . . ?
C25 C15 C63 N10 -3.8(15) . . . . ?
C25 C15 C63 C62 174.5(9) . . . . ?
C25 C112 C61 C78 3.1(11) . . . . ?
C26 C35 C68 C73 1.2(15) . . . . ?
C27 N5 C34 C31 178.4(9) . . . . ?
C27 N5 C34 C70 0.9(10) . . . . ?
C27 C17 C70 C34 -1.4(11) . . . . ?
C27 C19 C20 N7 4.1(15) . . . . ?
C27 C19 C20 C23 -172.1(9) . . . . ?
C27 C19 C73 C56 83.1(12) . . . . ?
C27 C19 C73 C68 -97.9(11) . . . . ?
C28 C30 C49 C74 -177.5(9) . . . . ?
C112 C61 C78 N9 -2.2(11) . . . . ?
C112 C61 C78 C28 170.4(10) . . . . ?
C30 N12 C36 C14 176.0(9) . . . . ?
C30 N12 C36 C74 -3.1(10) . . . . ?
C30 C28 C78 N9 -0.7(16) . . . . ?
C30 C28 C78 C61 -172.0(10) . . . . ?
C30 C49 C74 C36 -0.9(12) . . . . ?
C31 C34 C70 C17 -177.2(9) . . . . ?
C31 C111 C115 C24 8.9(14) . . . . ?
C31 C111 C115 C117 -175.0(9) . . . . ?
C117 C116 C113 C114 1.9(16) . . . . ?
C114 C111 C115 C24 -175.7(9) . . . . ?
C114 C111 C115 C117 0.5(14) . . . . ?
C34 N5 C27 C17 -1.7(10) . . . . ?
C34 N5 C27 C19 176.0(9) . . . . ?
C34 C31 C111 C114 113.2(10) . . . . ?
C34 C31 C111 C115 -71.5(11) . . . . ?
C34 C31 C53 N8 9.6(14) . . . . ?
C34 C31 C53 C38 -170.2(9) . . . . ?
C35 C26 O65 C110 6.9(16) . . . . ?
C35 C26 C75 C56 0.3(16) . . . . ?
C35 C68 C73 C19 179.5(8) . . . . ?
C35 C68 C73 C56 -1.4(14) . . . . ?
C36 N12 C30 C28 179.1(8) . . . . ?
C36 N12 C30 C49 2.6(10) . . . . ?
C36 C14 C80 C77 53.2(15) . . . . ?
C36 C14 C80 C6 -123.8(11) . . . . ?
C36 C14 C80A C77A 57(3) . . . . ?
C36 C14 C80A C6A -120.1(19) . . . . ?
C111 C31 C34 N5 169.8(8) . . . . ?
C111 C31 C34 C70 -13.0(13) . . . . ?
C111 C31 C53 N8 -170.8(8) . . . . ?
C111 C31 C53 C38 9.4(13) . . . . ?
C111 C114 C113 C116 -2.1(16) . . . . ?
C39 C45 C7 C4 -178.2(11) . . . . ?
C40 C15 C25 N9 -177.6(8) . . . . ?
C40 C15 C25 C112 2.6(14) . . . . ?
C40 C15 C63 N10 178.8(8) . . . . ?
C40 C15 C63 C62 -2.8(14) . . . . ?
C40 C58 C11 C94 1.1(17) . . . . ?
C43 C48 C67 C21 96.4(12) . . . . ?
C43 C48 C67 C85 -84.2(12) . . . . ?
C43 C48 C86 C64 0.0(16) . . . . ?
C43 C48 C86 C81 -176.9(11) . . . . ?
C43 C55 C5 C64 3.1(17) . . . . ?
C43 C55 C5 C10 -177.3(10) . . . . ?
C45 N11 C85 C67 177.1(10) . . . . ?
C45 N11 C85 C4 -2.1(12) . . . . ?
C45 C39 C51 N7 2.6(17) . . . . ?
C45 C39 C51 C41 -173.3(11) . . . . ?
C115 C24 C66 N10 -178.7(8) . . . . ?
C115 C24 C66 C54 -3.5(13) . . . . ?
C115 C117 C116 C113 -0.6(16) . . . . ?
C48 C43 C55 C5 -4.2(17) . . . . ?
C48 C67 C85 N11 179.5(9) . . . . ?
C48 C67 C85 C4 -1.4(15) . . . . ?
C50 C21 C67 C48 3.9(14) . . . . ?
C50 C21 C67 C85 -175.5(9) . . . . ?
C50 C38 C53 N8 -0.1(11) . . . . ?
C50 C38 C53 C31 179.7(9) . . . . ?
C51 N7 C20 C19 -179.0(9) . . . . ?
C51 N7 C20 C23 -2.2(10) . . . . ?
C51 C39 C45 N11 -4.4(18) . . . . ?
C51 C39 C45 C7 173.1(11) . . . . ?
C116 C117 C115 C24 175.6(9) . . . . ?
C116 C117 C115 C111 -0.7(15) . . . . ?
C53 N8 C21 C50 1.9(9) . . . . ?
C53 N8 C21 C67 -175.4(9) . . . . ?
C53 C31 C34 N5 -10.7(14) . . . . ?
C53 C31 C34 C70 166.5(9) . . . . ?
C53 C31 C111 C114 -66.3(12) . . . . ?
C53 C31 C111 C115 109.0(10) . . . . ?
C53 C38 C50 C21 1.3(11) . . . . ?
C54 C62 C63 N10 2.1(11) . . . . ?
C54 C62 C63 C15 -176.5(9) . . . . ?
C55 C43 C48 C67 -178.9(9) . . . . ?
C55 C43 C48 C86 2.5(15) . . . . ?
C58 C40 C71 C44 -179.8(10) . . . . ?
C58 C40 C71 C69 -2.0(15) . . . . ?
C113 C114 C111 C31 176.3(9) . . . . ?
C113 C114 C111 C115 0.9(15) . . . . ?
C62 C54 C66 N10 1.4(11) . . . . ?
C62 C54 C66 C24 -174.4(9) . . . . ?
C63 N10 C66 C24 175.7(8) . . . . ?
C63 N10 C66 C54 -0.1(10) . . . . ?
C63 C15 C25 N9 5.0(15) . . . . ?
C63 C15 C25 C112 -174.8(9) . . . . ?
C63 C15 C40 C58 71.3(13) . . . . ?
C63 C15 C40 C71 -108.4(11) . . . . ?
O65 C26 C35 C68 177.8(9) . . . . ?
O65 C26 C75 C56 -178.3(9) . . . . ?
C66 N10 C63 C15 177.4(9) . . . . ?
C66 N10 C63 C62 -1.2(10) . . . . ?
C66 C24 C115 C117 -67.8(11) . . . . ?
C66 C24 C115 C111 108.3(10) . . . . ?
C66 C54 C62 C63 -2.1(11) . . . . ?
C67 C21 C50 C38 175.4(9) . . . . ?
C67 C48 C86 C64 -178.6(9) . . . . ?
C67 C48 C86 C81 4.5(16) . . . . ?
C67 C85 C4 C7 -177.3(11) . . . . ?
C69 C94 C11 C58 -3.8(17) . . . . ?
C70 C17 C27 N5 2.0(11) . . . . ?
C70 C17 C27 C19 -175.8(9) . . . . ?
C71 C40 C58 C90 -176.3(11) . . . . ?
C71 C40 C58 C11 1.8(16) . . . . ?
C71 C69 C94 C11 3.6(16) . . . . ?
C71 C69 C94 C1 179.5(10) . . . . ?
C73 C19 C20 N7 -174.5(8) . . . . ?
C73 C19 C20 C23 9.3(14) . . . . ?
C73 C19 C27 N5 175.9(8) . . . . ?
C73 C19 C27 C17 -6.7(14) . . . . ?
C73 C56 C75 C26 -0.5(16) . . . . ?
C75 C26 C35 C68 -0.7(16) . . . . ?
C75 C26 O65 C110 -174.5(10) . . . . ?
C75 C56 C73 C19 -179.9(9) . . . . ?
C75 C56 C73 C68 1.1(15) . . . . ?
C78 N9 C25 C15 -178.3(9) . . . . ?
C78 N9 C25 C112 1.6(10) . . . . ?
C78 C28 C30 N12 -5.3(16) . . . . ?
C78 C28 C30 C49 170.6(9) . . . . ?
C80 C14 C36 N12 -169.4(10) . . . . ?
C80 C14 C36 C74 9.6(15) . . . . ?
C80 C77 C2 C87 0.0 . . . . ?
C77 C80 C6 C12 0.0 . . . . ?
C77 C2 C87 C12 0.0 . . . . ?
C77 C2 C87 O7 178.2(14) . . . . ?
C2 C87 C12 C6 0.0 . . . . ?
C2 C87 O7 C3 177.9(14) . . . . ?
C87 C12 C6 C80 0.0 . . . . ?
C12 C87 O7 C3 -4(2) . . . . ?
C6 C80 C77 C2 0.0 . . . . ?
C85 N11 C45 C39 179.4(10) . . . . ?
C85 N11 C45 C7 1.6(12) . . . . ?
C85 C4 C7 C45 -1.0(14) . . . . ?
C86 C48 C67 C21 -85.1(12) . . . . ?
C86 C48 C67 C85 94.3(12) . . . . ?
C86 C64 C5 C55 -0.4(17) . . . . ?
C86 C64 C5 C10 -180.0(10) . . . . ?
C90 C58 C11 C94 179.4(11) . . . . ?
C94 C69 C71 C40 -0.7(16) . . . . ?
C94 C69 C71 C44 177.1(10) . . . . ?
C100 C43 C48 C67 -0.6(16) . . . . ?
C100 C43 C48 C86 -179.2(11) . . . . ?
C100 C43 C55 C5 177.5(11) . . . . ?
C104 C13 C14 C36 -173.4(9) . . . . ?
C104 C13 C14 C80 -1.7(15) . . . . ?
C104 C13 C14 C80A 8.0(19) . . . . ?
C5 C64 C86 C48 -1.1(17) . . . . ?
C5 C64 C86 C81 175.9(11) . . . . ?
O7 C87 C12 C6 -177.9(16) . . . . ?
C1 C94 C11 C58 -179.5(11) . . . . ?
O7A C87A C12A C6A -175(4) . . . . ?
C3A O7A C87A C2A 159(3) . . . . ?
C3A O7A C87A C12A -26(5) . . . . ?
C80A C14 C36 N12 -178.9(17) . . . . ?
C80A C14 C36 C74 0(2) . . . . ?
C80A C77A C2A C87A 0.0 . . . . ?
C77A C80A C6A C12A 0.0 . . . . ?
C77A C2A C87A O7A 176(3) . . . . ?
C77A C2A C87A C12A 0.0 . . . . ?
C2A C87A C12A C6A 0.0 . . . . ?
C87A C12A C6A C80A 0.0 . . . . ?
C6A C80A C77A C2A 0.0 . . . . ?
